data_2100205
loop_
_publ_author_name
'Klimin, S. A.'
'Fausti, D.'
'Meetsma, A.'
'Bezmaternykh, L. N.'
'van Loosdrecht, P. H. M.'
'Palstra, T. T. M.'

_publ_section_title
;
 Evidence for differentiation in the iron-helicoidal chain in GdFe3(BO3)4
;
_journal_coden_ASTM ASBSDK
_journal_issue 5
_journal_name_full
;
 Acta Crystallographica, Section B: Structural Science
;
_journal_page_first 481
_journal_page_last 485
_journal_paper_doi 10.1107/s0108768105017362
_journal_volume 61
_journal_year 2005
_chemical_formula_moiety 'B4 Fe3 Gd O12'
_chemical_formula_sum 'B4 Fe3 Gd O12'
_chemical_formula_weight 560.04
_space_group_IT_number 152
_space_group_name_Hall 'P 31 2"'
_space_group_name_H-M_alt 'P 31 2 1'
_symmetry_cell_setting trigonal
_symmetry_space_group_name_Hall 'P 31 2"'
_symmetry_space_group_name_H-M 'P 31 2 1'
_cell_angle_alpha 90
_cell_angle_beta 90
_cell_angle_gamma 120
_cell_formula_units_Z 3
_cell_length_a 9.5305(3)
_cell_length_b 9.5305(3)
_cell_length_c 7.5479(2)
_cell_measurement_temperature 90.0(10)
_cell_volume 593.73(3)
_diffrn_ambient_temperature 90.0(10)
_exptl_crystal_density_diffrn 4.699
_cod_depositor_comments
;
 Updated bibliographical information.

 Antanas Vaitkus,
 2020-09-30

The following automatic conversions were performed:
'_symmetry_cell_setting' value 'Trigonal' changed to 'trigonal' according
to '/home/saulius/struct/CIF-dictionaries/cif_core.dic' dictionary named
'cif_core.dic' version 2.4.1 from 2010-06-29.

Automatic conversion script
Id: cif_fix_enum 1527 2010-12-29 10:47:43Z saulius 
;
_cod_database_code 2100205

loop_
_symmetry_equiv_pos_as_xyz
x,y,z
-y,x-y,1/3+z
-x+y,-x,2/3+z
y,x,-z
-x,-x+y,1/3-z
x-y,-y,2/3-z

loop_
_atom_site_aniso_label
_atom_site_aniso_U_11
_atom_site_aniso_U_22
_atom_site_aniso_U_33
_atom_site_aniso_U_12
_atom_site_aniso_U_13
_atom_site_aniso_U_23
Gd1 0.00410(10) 0.00410(10) 0.00410(10) 0.00210(10) -0.00010(10) 0.00010(10)
Fe1 0.00360(10) 0.00360(10) 0.00360(10) 0.00170(10) -0.00010(10) 0.00010(10)
Fe2 0.00350(10) 0.00360(10) 0.00380(10) 0.00170(10) 0.00000(10) 0.00010(10)
O1 0.0081(6) 0.0054(4) 0.0089(4) 0.0040(3) 0.0024(4) 0.0012(2)
O2 0.0058(3) 0.0062(3) 0.0081(3) 0.0025(3) -0.0014(3) 0.0012(3)
O3 0.0062(4) 0.0040(5) 0.0065(4) 0.0023(4) 0.0007(3) 0.0006(3)
O4 0.0054(4) 0.0045(4) 0.0067(4) 0.0019(4) -0.0003(3) 0.0007(3)
O5 0.0051(4) 0.0050(4) 0.0063(5) 0.0019(5) -0.0003(3) 0.0007(3)
O6 0.0044(4) 0.0058(6) 0.0062(5) 0.0029(3) -0.0010(2) -0.0019(5)
O7 0.0047(4) 0.0063(4) 0.0064(4) 0.0033(4) -0.0001(3) -0.0008(3)
B1 0.0042(8) 0.0048(9) 0.0046(11) 0.0024(4) 0.0004(2) 0.0009(5)
B2 0.0050(6) 0.0067(7) 0.0055(5) 0.0040(4) 0.0001(4) 0.0004(5)
B3 0.0018(8) 0.0061(6) 0.0055(7) 0.0009(4) 0.0008(6) 0.0004(3)

loop_
_atom_site_label
_atom_site_fract_x
_atom_site_fract_y
_atom_site_fract_z
_atom_site_U_iso_or_equiv
_atom_site_thermal_displace_type
_atom_site_calc_flag
_atom_site_refinement_flags
_atom_site_occupancy
_atom_site_type_symbol
Gd1 -0.333420(10) -0.333420(10) 0.00000 0.00410(10) Uani . . 1.000 Gd
Fe1 0.11536(5) 0.11536(5) 0.00000 0.00360(10) Uani . . 1.000 Fe
Fe2 -0.21410(6) -0.54975(4) 0.34154(2) 0.00370(10) Uani . . 1.000 Fe
O1 0.00000 -0.07819(15) 0.16667 0.0072(3) Uani . . 1.000 O
O2 -0.5832(2) -0.27090(13) 0.13774(12) 0.0069(2) Uani . . 1.000 O
O3 -0.1194(3) -0.30445(16) -0.17980(18) 0.0057(3) Uani . . 1.000 O
O4 -0.1467(3) -0.36234(16) 0.18479(18) 0.0058(2) Uani . . 1.000 O
O5 0.4755(2) 0.1451(2) -0.15980(8) 0.0057(3) Uani . . 1.000 O
O6 0.1877(2) 0.00000 -0.16667 0.0053(3) Uani . . 1.000 O
O7 -0.5235(3) -0.53811(17) -0.18533(18) 0.0056(2) Uani . . 1.000 O
B1 0.33204(14) 0.00000 -0.16667 0.0045(5) Uani . . 1.000 B
B2 -0.4473(4) -0.1201(3) 0.15617(14) 0.0053(3) Uani . . 1.000 B
B3 0.00000 -0.2223(3) 0.16667 0.0049(4) Uani . . 1.000 B

loop_
_geom_bond_atom_site_label_1
_geom_bond_atom_site_label_2
_geom_bond_site_symmetry_1
_geom_bond_site_symmetry_2
_geom_bond_distance
_geom_bond_publ_flag
Gd1 O3 . . 2.3485(18) yes
Gd1 O4 . . 2.3830(18) yes
Gd1 O7 . . 2.3474(15) yes
Gd1 B2 . . 2.985(3) yes
Gd1 O3 . 4_555 2.3485(16) yes
Gd1 O4 . 4_555 2.3830(16) yes
Gd1 O7 . 4_555 2.3474(16) yes
Gd1 B2 . 4_555 2.985(3) yes
Fe1 O1 . . 2.0411(10) yes
Fe1 O6 . . 2.0061(12) yes
Fe1 O3 . 2_555 1.958(2) yes
Fe1 O6 . 2_555 2.0061(9) yes
Fe1 O1 . 3_554 2.0411(10) yes
Fe1 O3 . 6_554 1.9583(14) yes
Fe2 O4 . . 1.9635(14) yes
Fe2 O5 . 2_545 2.025(2) yes
Fe2 O7 . 3_545 1.971(3) yes
Fe2 O5 . 3_555 2.017(2) yes
Fe2 O2 . 5_445 2.0332(16) yes
Fe2 O2 . 6_545 2.0490(10) yes
O1 B3 . . 1.373(3) yes
O2 B2 . . 1.379(3) yes
O3 B2 . 4_555 1.370(3) yes
O4 B3 . . 1.374(3) yes
O5 B1 . . 1.3761(19) yes
O6 B1 . . 1.376(2) yes
O7 B2 . 3_444 1.360(5) yes
